data_4135358
loop_
_publ_author_name
'Braconi, Elena'
'G\"otzinger, Alissa C'
'Cramer, Nicolai'

_publ_section_title
;
 Enantioselective Iron-Catalyzed Cross-[4+4]-Cycloaddition of 1,3-Dienes
 Provides Chiral Cyclooctadienes.
;
_journal_issue 47
_journal_name_full 'Journal of the American Chemical Society'
_journal_page_first 19819
_journal_page_last 19824
_journal_paper_doi 10.1021/jacs.0c09486
_journal_volume 142
_journal_year 2020
_chemical_absolute_configuration rmad
_chemical_formula_moiety 'C46 H52 Cl2 Rh2'
_chemical_formula_sum 'C46 H52 Cl2 Rh2'
_chemical_formula_weight 881.59
_space_group_crystal_system orthorhombic
_space_group_IT_number 18
_space_group_name_Hall 'P 2 2ab'
_space_group_name_H-M_alt 'P 21 21 2'
_atom_sites_solution_hydrogens geom
_atom_sites_solution_primary dual
_atom_sites_solution_secondary difmap
_audit_creation_date 2020-07-05
_audit_creation_method
;
Olex2 1.3
(compiled 2020.06.28 svn.raecde09e for OlexSys, GUI svn.r6132)
;
_cell_angle_alpha 90
_cell_angle_beta 90
_cell_angle_gamma 90
_cell_formula_units_Z 2
_cell_length_a 14.5785(5)
_cell_length_b 11.9443(4)
_cell_length_c 10.9829(5)
_cell_measurement_reflns_used 10177
_cell_measurement_temperature 140.00(10)
_cell_measurement_theta_max 32.7160
_cell_measurement_theta_min 3.2900
_cell_volume 1912.45(13)
_computing_cell_refinement 'CrysAlisPro 1.171.40.82a (Rigaku OD, 2020)'
_computing_data_collection 'CrysAlisPro 1.171.40.82a (Rigaku OD, 2020)'
_computing_data_reduction 'CrysAlisPro 1.171.40.82a (Rigaku OD, 2020)'
_computing_molecular_graphics 'Olex2 1.3 (Dolomanov et al., 2009)'
_computing_publication_material 'Olex2 1.3 (Dolomanov et al., 2009)'
_computing_structure_refinement 'SHELXL 2018/3 (Sheldrick, 2015)'
_computing_structure_solution 'SHELXT (Sheldrick, 2015)'
_diffrn_ambient_environment N~2~
_diffrn_ambient_temperature 140.00(10)
_diffrn_detector 'CCD plate'
_diffrn_detector_area_resol_mean 10.2665
_diffrn_detector_type Atlas
_diffrn_measured_fraction_theta_full 0.997
_diffrn_measured_fraction_theta_max 0.951
_diffrn_measurement_details
;
List of Runs (angles in degrees, time in seconds):

  # Type    Start    End  Width  t~exp~   \w     \q     \k     \f   Frames
--------------------------------------------------------------------------
  1  \w    -34.00  11.00   1.00   14.69    --  -17.55  77.00   0.00   45
  2  \w    -23.00  61.00   1.00   14.69    --  -17.55  19.00 120.00   84
  3  \w   -102.00 -68.00   1.00   14.69    --  -17.55 178.00 -30.00   34
  4  \w    -54.00   8.00   1.00   14.69    --  -17.55 -57.00 -90.00   62
  5  \w    -42.00   0.00   1.00   14.69    --  -17.55 -77.00 120.00   42
  6  \w    -50.00  61.00   1.00   14.69    --  -17.55  19.00 -90.00  111
  7  \w     25.00  70.00   1.00   14.69    --   18.17  57.00 150.00   45
;
_diffrn_measurement_device 'four-circle diffractometer'
_diffrn_measurement_device_type 'SuperNova, Dual, Cu at home/near, Atlas'
_diffrn_measurement_method '\w scans'
_diffrn_orient_matrix_type 'CrysAlisPro convention (1999,Acta A55,543-557)'
_diffrn_orient_matrix_UB_11 -0.0112088000
_diffrn_orient_matrix_UB_12 0.0019374000
_diffrn_orient_matrix_UB_13 -0.0628366000
_diffrn_orient_matrix_UB_21 0.0421592000
_diffrn_orient_matrix_UB_22 -0.0265161000
_diffrn_orient_matrix_UB_23 -0.0142450000
_diffrn_orient_matrix_UB_31 -0.0214664000
_diffrn_orient_matrix_UB_32 -0.0531152000
_diffrn_orient_matrix_UB_33 0.0048378000
_diffrn_radiation_monochromator mirror
_diffrn_radiation_probe x-ray
_diffrn_radiation_type 'Mo K\a'
_diffrn_radiation_wavelength 0.71073
_diffrn_reflns_av_R_equivalents 0.0330
_diffrn_reflns_av_unetI/netI 0.0343
_diffrn_reflns_Laue_measured_fraction_full 0.997
_diffrn_reflns_Laue_measured_fraction_max 0.951
_diffrn_reflns_limit_h_max 22
_diffrn_reflns_limit_h_min -22
_diffrn_reflns_limit_k_max 18
_diffrn_reflns_limit_k_min -17
_diffrn_reflns_limit_l_max 16
_diffrn_reflns_limit_l_min -15
_diffrn_reflns_number 25992
_diffrn_reflns_point_group_measured_fraction_full 0.999
_diffrn_reflns_point_group_measured_fraction_max 0.927
_diffrn_reflns_theta_full 25.242
_diffrn_reflns_theta_max 32.940
_diffrn_reflns_theta_min 2.881
_diffrn_source 'micro-focus sealed X-ray tube'
_diffrn_source_type 'SuperNova (Mo) X-ray Source'
_exptl_absorpt_coefficient_mu 1.035
_exptl_absorpt_correction_T_max 1.000
_exptl_absorpt_correction_T_min 0.675
_exptl_absorpt_correction_type gaussian
_exptl_absorpt_process_details
;
CrysAlisPro 1.171.40.82a (Rigaku Oxford Diffraction, 2020)
Numerical absorption correction based on gaussian integration over
a multifaceted crystal model.
Empirical absorption correction using spherical harmonics,
implemented in SCALE3 ABSPACK scaling algorithm
;
_exptl_crystal_colour 'clear intense yellow'
_exptl_crystal_density_diffrn 1.531
_exptl_crystal_description prism
_exptl_crystal_F_000 904
_exptl_crystal_size_max 0.438
_exptl_crystal_size_mid 0.196
_exptl_crystal_size_min 0.169
_refine_diff_density_max 0.402
_refine_diff_density_min -0.705
_refine_diff_density_rms 0.073
_refine_ls_abs_structure_details
;
 Refined as an inversion twin.
;
_refine_ls_abs_structure_Flack 0.03(3)
_refine_ls_extinction_method none
_refine_ls_goodness_of_fit_ref 1.054
_refine_ls_hydrogen_treatment constr
_refine_ls_matrix_type full
_refine_ls_number_parameters 227
_refine_ls_number_reflns 6660
_refine_ls_number_restraints 0
_refine_ls_restrained_S_all 1.054
_refine_ls_R_factor_all 0.0343
_refine_ls_R_factor_gt 0.0270
_refine_ls_shift/su_max 0.001
_refine_ls_shift/su_mean 0.000
_refine_ls_structure_factor_coef Fsqd
_refine_ls_weighting_details 'w=1/[\s^2^(Fo^2^)+(0.0220P)^2^+0.1732P] where P=(Fo^2^+2Fc^2^)/3'
_refine_ls_weighting_scheme calc
_refine_ls_wR_factor_gt 0.0504
_refine_ls_wR_factor_ref 0.0536
_reflns_Friedel_coverage 0.748
_reflns_Friedel_fraction_full 1.000
_reflns_Friedel_fraction_max 0.898
_reflns_number_gt 6071
_reflns_number_total 6660
_reflns_threshold_expression 'I > 2\s(I)'
_cod_data_source_file ja0c09486_si_004.cif
_cod_data_source_block ebr-03-159
_cod_depositor_comments 'Adding full bibliography for 4135355--4135358.cif.'
_cod_original_cell_volume 1912.46(13)
_cod_database_code 4135358
_shelx_shelxl_version_number 2018/3
_chemical_oxdiff_formula 'C46 H52 Cl2 Rh2'
_shelx_space_group_comment
;
The symmetry employed for this shelxl refinement is uniquely defined
by the following loop, which should always be used as a source of
symmetry information in preference to the above space-group names.
They are only intended as comments.
;
_shelx_estimated_absorpt_t_max 0.844
_shelx_estimated_absorpt_t_min 0.660
_reflns_odcompleteness_completeness 99.79
_reflns_odcompleteness_iscentric 1
_reflns_odcompleteness_theta 30.44
_olex2_refinement_description
;
1. Twinned data refinement
 Scales: 0.97(3)
 0.03(3)
2. Fixed Uiso
 At 1.2 times of:
  All C(H) groups, All C(H,H) groups
3.a Ternary CH refined with riding coordinates:
 C2(H2), C5(H5), C6(H6), C7(H7)
3.b Secondary CH2 refined with riding coordinates:
 C3(H3A,H3B), C4(H4A,H4B), C8(H8A,H8B), C9(H9A,H9B), C16(H16A,H16B), C17(H17A,
 H17B)
3.c Aromatic/amide H refined with riding coordinates:
 C11(H11), C12(H12), C13(H13), C14(H14), C15(H15), C19(H19), C20(H20),
 C21(H21), C22(H22), C23(H23)
;
_olex2_submission_special_instructions 'No special instructions were received'
_oxdiff_exptl_absorpt_empirical_details
;
Empirical correction (ABSPACK) includes:
- Absorption correction using spherical harmonics
- Frame scaling
- B-factor correction
;
_oxdiff_exptl_absorpt_empirical_full_max 1.329
_oxdiff_exptl_absorpt_empirical_full_min 0.781

loop_
_space_group_symop_operation_xyz
'x, y, z'
'-x, -y, z'
'-x+1/2, y+1/2, -z'
'x+1/2, -y+1/2, -z'

loop_
_atom_site_label
_atom_site_type_symbol
_atom_site_fract_x
_atom_site_fract_y
_atom_site_fract_z
_atom_site_U_iso_or_equiv
_atom_site_adp_type
_atom_site_occupancy
_atom_site_site_symmetry_order
_atom_site_calc_flag
_atom_site_refinement_flags_posn
_atom_site_refinement_flags_adp
_atom_site_refinement_flags_occupancy
_atom_site_disorder_assembly
_atom_site_disorder_group
Rh1 Rh 0.39795(2) 0.56907(2) 0.40130(2) 0.02181(5) Uani 1 1 d . . . . .
Cl1 Cl 0.55293(5) 0.61846(5) 0.35276(7) 0.02909(15) Uani 1 1 d . . . . .
C1 C 0.35883(18) 0.72602(19) 0.4847(3) 0.0253(6) Uani 1 1 d . . . . .
C2 C 0.34675(19) 0.7277(2) 0.3578(3) 0.0271(6) Uani 1 1 d . . . . .
H2 H 0.392493 0.775985 0.314833 0.033 Uiso 1 1 calc R U . . .
C3 C 0.2575(2) 0.7173(2) 0.2903(3) 0.0331(6) Uani 1 1 d . . . . .
H3A H 0.270354 0.708524 0.202294 0.040 Uiso 1 1 calc R U . . .
H3B H 0.221873 0.787227 0.301031 0.040 Uiso 1 1 calc R U . . .
C4 C 0.1992(2) 0.6178(2) 0.3338(3) 0.0341(7) Uani 1 1 d . . . . .
H4A H 0.157036 0.643115 0.398788 0.041 Uiso 1 1 calc R U . . .
H4B H 0.161632 0.589763 0.265156 0.041 Uiso 1 1 calc R U . . .
C5 C 0.25873(16) 0.5233(2) 0.3820(3) 0.0279(6) Uani 1 1 d . . . . .
H5 H 0.249711 0.450877 0.337898 0.034 Uiso 1 1 calc R U . . .
C6 C 0.28691(17) 0.5098(2) 0.5034(3) 0.0255(5) Uani 1 1 d . . . . .
H6 H 0.293454 0.429637 0.528094 0.031 Uiso 1 1 calc R U . . .
C7 C 0.26524(16) 0.5869(2) 0.6086(3) 0.0268(5) Uani 1 1 d . . . . .
H7 H 0.311406 0.570961 0.673729 0.032 Uiso 1 1 calc R U . . .
C8 C 0.27806(18) 0.7097(2) 0.5714(3) 0.0275(6) Uani 1 1 d . . . . .
H8A H 0.221299 0.736687 0.531579 0.033 Uiso 1 1 calc R U . . .
H8B H 0.288090 0.755468 0.645390 0.033 Uiso 1 1 calc R U . . .
C9 C 0.43593(19) 0.7961(2) 0.5372(3) 0.0294(6) Uani 1 1 d . . . . .
H9A H 0.488606 0.791598 0.480515 0.035 Uiso 1 1 calc R U . . .
H9B H 0.415333 0.875098 0.538280 0.035 Uiso 1 1 calc R U . . .
C10 C 0.47026(18) 0.7675(2) 0.6629(3) 0.0278(6) Uani 1 1 d . . . . .
C11 C 0.46463(19) 0.8449(2) 0.7565(3) 0.0351(7) Uani 1 1 d . . . . .
H11 H 0.434219 0.914051 0.742419 0.042 Uiso 1 1 calc R U . . .
C12 C 0.5023(2) 0.8240(3) 0.8700(3) 0.0412(8) Uani 1 1 d . . . . .
H12 H 0.498771 0.878990 0.932251 0.049 Uiso 1 1 calc R U . . .
C13 C 0.5450(2) 0.7225(3) 0.8923(3) 0.0399(7) Uani 1 1 d . . . . .
H13 H 0.571315 0.707924 0.969761 0.048 Uiso 1 1 calc R U . . .
C14 C 0.5492(2) 0.6430(3) 0.8020(3) 0.0363(7) Uani 1 1 d . . . . .
H14 H 0.577723 0.572972 0.817606 0.044 Uiso 1 1 calc R U . . .
C15 C 0.5120(2) 0.6646(2) 0.6880(3) 0.0300(6) Uani 1 1 d . . . . .
H15 H 0.514857 0.608905 0.626436 0.036 Uiso 1 1 calc R U . . .
C16 C 0.17064(19) 0.5624(3) 0.6631(3) 0.0357(6) Uani 1 1 d . . . . .
H16A H 0.123002 0.587565 0.605009 0.043 Uiso 1 1 calc R U . . .
H16B H 0.163922 0.480511 0.673386 0.043 Uiso 1 1 calc R U . . .
C17 C 0.1538(2) 0.6192(3) 0.7861(3) 0.0450(8) Uani 1 1 d . . . . .
H17A H 0.166560 0.700304 0.778129 0.054 Uiso 1 1 calc R U . . .
H17B H 0.088313 0.610596 0.808208 0.054 Uiso 1 1 calc R U . . .
C18 C 0.2117(2) 0.5723(3) 0.8861(3) 0.0390(7) Uani 1 1 d . . . . .
C19 C 0.2959(3) 0.6178(3) 0.9178(3) 0.0489(9) Uani 1 1 d . . . . .
H19 H 0.317376 0.682092 0.875632 0.059 Uiso 1 1 calc R U . . .
C20 C 0.3495(3) 0.5721(4) 1.0090(3) 0.0567(9) Uani 1 1 d . . . . .
H20 H 0.406690 0.605393 1.029460 0.068 Uiso 1 1 calc R U . . .
C21 C 0.3198(3) 0.4784(4) 1.0698(4) 0.0618(11) Uani 1 1 d . . . . .
H21 H 0.356030 0.446388 1.132612 0.074 Uiso 1 1 calc R U . . .
C22 C 0.2381(3) 0.4322(4) 1.0391(4) 0.0700(12) Uani 1 1 d . . . . .
H22 H 0.217356 0.367536 1.081226 0.084 Uiso 1 1 calc R U . . .
C23 C 0.1846(3) 0.4772(3) 0.9481(4) 0.0560(10) Uani 1 1 d . . . . .
H23 H 0.128101 0.442234 0.927622 0.067 Uiso 1 1 calc R U . . .

loop_
_atom_site_aniso_label
_atom_site_aniso_U_11
_atom_site_aniso_U_22
_atom_site_aniso_U_33
_atom_site_aniso_U_23
_atom_site_aniso_U_13
_atom_site_aniso_U_12
Rh1 0.01749(8) 0.01962(7) 0.02830(9) 0.00136(8) -0.00061(8) 0.00252(7)
Cl1 0.0214(3) 0.0236(3) 0.0424(4) 0.0060(3) 0.0048(3) 0.0027(2)
C1 0.0217(12) 0.0181(11) 0.0362(17) 0.0021(11) 0.0000(11) 0.0028(10)
C2 0.0249(12) 0.0209(11) 0.0357(16) 0.0038(10) -0.0012(11) 0.0052(10)
C3 0.0297(14) 0.0302(14) 0.0393(18) 0.0041(13) -0.0038(13) 0.0068(12)
C4 0.0220(13) 0.0370(14) 0.0435(19) 0.0013(13) -0.0064(13) 0.0054(12)
C5 0.0175(11) 0.0257(11) 0.0406(19) 0.0000(11) -0.0033(11) -0.0014(9)
C6 0.0208(12) 0.0210(11) 0.0348(16) 0.0030(10) 0.0016(11) -0.0018(10)
C7 0.0221(11) 0.0263(12) 0.0320(14) 0.0001(11) 0.0016(11) 0.0011(9)
C8 0.0226(12) 0.0233(11) 0.0365(18) -0.0008(11) 0.0014(11) 0.0045(10)
C9 0.0288(14) 0.0185(11) 0.0409(17) 0.0016(11) 0.0025(12) -0.0003(10)
C10 0.0210(12) 0.0255(12) 0.0368(17) -0.0001(11) 0.0031(11) -0.0045(10)
C11 0.0273(15) 0.0310(14) 0.047(2) -0.0071(13) 0.0046(13) -0.0001(12)
C12 0.0364(16) 0.0449(17) 0.042(2) -0.0115(14) 0.0073(14) -0.0049(14)
C13 0.0321(14) 0.0550(18) 0.0325(17) 0.0005(16) -0.0008(14) -0.0035(14)
C14 0.0319(15) 0.0372(15) 0.0397(19) 0.0043(14) 0.0002(14) 0.0000(13)
C15 0.0263(13) 0.0275(13) 0.0361(17) -0.0006(12) 0.0002(12) 0.0002(11)
C16 0.0262(13) 0.0361(14) 0.0447(18) 0.0055(15) 0.0081(12) 0.0022(13)
C17 0.0420(18) 0.0432(17) 0.050(2) 0.0065(16) 0.0193(16) 0.0105(15)
C18 0.0456(16) 0.0330(13) 0.0383(18) 0.0017(15) 0.0206(14) 0.0067(14)
C19 0.066(2) 0.0393(16) 0.042(2) -0.0024(15) 0.0146(18) -0.0035(16)
C20 0.061(2) 0.072(2) 0.037(2) -0.010(2) 0.0069(17) -0.004(2)
C21 0.074(3) 0.076(3) 0.035(2) 0.0080(19) 0.0130(19) 0.021(2)
C22 0.094(3) 0.058(2) 0.058(3) 0.024(2) 0.021(2) 0.004(3)
C23 0.060(2) 0.051(2) 0.056(2) 0.0140(18) 0.0182(19) -0.0089(19)

loop_
_atom_type_symbol
_atom_type_description
_atom_type_scat_dispersion_real
_atom_type_scat_dispersion_imag
_atom_type_scat_source
C C 0.0033 0.0016 'International Tables Vol C Tables 4.2.6.8 and 6.1.1.4'
H H 0.0000 0.0000 'International Tables Vol C Tables 4.2.6.8 and 6.1.1.4'
Cl Cl 0.1484 0.1585 'International Tables Vol C Tables 4.2.6.8 and 6.1.1.4'
Rh Rh -1.1178 0.9187 'International Tables Vol C Tables 4.2.6.8 and 6.1.1.4'

loop_
_exptl_crystal_face_index_h
_exptl_crystal_face_index_k
_exptl_crystal_face_index_l
_exptl_crystal_face_perp_dist
-1 -2 0 0.2196
1 -1 -1 0.1054
1 -2 -1 0.1446
2 0 -1 0.1335
2 1 -1 0.1841
2 -2 -1 0.1099
1 -1 0 0.1057
1 1 0 0.2068
1 0 0 0.1451
2 -2 1 0.1042
-2 2 -1 0.0969
2 -1 1 0.0988
1 -2 1 0.1085
-2 1 -1 0.0824
2 -1 2 0.0874
1 -2 2 0.0897
-1 -11 12 0.0999
-8 4 14 0.0787
-12 -6 12 0.0983
10 -1 -14 0.0939
18 -7 -4 0.0983
-16 10 4 0.0849
-20 0 4 0.1158
-17 5 -7 0.0887
-11 5 -12 0.0809
-1 0 -15 0.0691
-3 -6 14 0.0763

loop_
_geom_angle_atom_site_label_1
_geom_angle_atom_site_label_2
_geom_angle_atom_site_label_3
_geom_angle
_geom_angle_site_symmetry_1
_geom_angle_site_symmetry_3
_geom_angle_publ_flag
Cl1 Rh1 Cl1 84.23(3) . 2_665 ?
C1 Rh1 Cl1 97.44(7) . . ?
C1 Rh1 Cl1 167.69(8) . 2_665 ?
C2 Rh1 Cl1 153.75(8) . 2_665 ?
C2 Rh1 Cl1 93.59(8) . . ?
C2 Rh1 C1 38.54(11) . . ?
C2 Rh1 C5 82.45(11) . . ?
C2 Rh1 C6 98.79(11) . . ?
C5 Rh1 Cl1 91.30(7) . 2_665 ?
C5 Rh1 Cl1 161.37(9) . . ?
C5 Rh1 C1 90.77(10) . . ?
C6 Rh1 Cl1 91.95(7) . 2_665 ?
C6 Rh1 Cl1 158.80(8) . . ?
C6 Rh1 C1 82.08(10) . . ?
C6 Rh1 C5 39.02(11) . . ?
Rh1 Cl1 Rh1 90.12(2) . 2_665 ?
C2 C1 Rh1 67.98(15) . . ?
C2 C1 C8 121.6(2) . . ?
C2 C1 C9 117.5(3) . . ?
C8 C1 Rh1 110.91(17) . . ?
C9 C1 Rh1 116.38(17) . . ?
C9 C1 C8 113.9(2) . . ?
Rh1 C2 H2 113.1 . . ?
C1 C2 Rh1 73.49(15) . . ?
C1 C2 H2 113.1 . . ?
C1 C2 C3 126.6(3) . . ?
C3 C2 Rh1 110.33(18) . . ?
C3 C2 H2 113.1 . . ?
C2 C3 H3A 109.0 . . ?
C2 C3 H3B 109.0 . . ?
C2 C3 C4 112.9(2) . . ?
H3A C3 H3B 107.8 . . ?
C4 C3 H3A 109.0 . . ?
C4 C3 H3B 109.0 . . ?
C3 C4 H4A 109.3 . . ?
C3 C4 H4B 109.3 . . ?
H4A C4 H4B 108.0 . . ?
C5 C4 C3 111.6(2) . . ?
C5 C4 H4A 109.3 . . ?
C5 C4 H4B 109.3 . . ?
Rh1 C5 H5 113.5 . . ?
C4 C5 Rh1 113.05(18) . . ?
C4 C5 H5 113.5 . . ?
C6 C5 Rh1 69.72(15) . . ?
C6 C5 C4 125.7(3) . . ?
C6 C5 H5 113.5 . . ?
Rh1 C6 H6 113.3 . . ?
C5 C6 Rh1 71.27(15) . . ?
C5 C6 H6 113.3 . . ?
C5 C6 C7 126.5(2) . . ?
C7 C6 Rh1 111.44(16) . . ?
C7 C6 H6 113.3 . . ?
C6 C7 H7 106.9 . . ?
C6 C7 C8 110.7(2) . . ?
C6 C7 C16 111.8(2) . . ?
C8 C7 H7 106.9 . . ?
C16 C7 H7 106.9 . . ?
C16 C7 C8 113.3(2) . . ?
C1 C8 C7 112.5(2) . . ?
C1 C8 H8A 109.1 . . ?
C1 C8 H8B 109.1 . . ?
C7 C8 H8A 109.1 . . ?
C7 C8 H8B 109.1 . . ?
H8A C8 H8B 107.8 . . ?
C1 C9 H9A 107.8 . . ?
C1 C9 H9B 107.8 . . ?
H9A C9 H9B 107.2 . . ?
C10 C9 C1 118.0(2) . . ?
C10 C9 H9A 107.8 . . ?
C10 C9 H9B 107.8 . . ?
C11 C10 C9 120.5(2) . . ?
C11 C10 C15 117.8(3) . . ?
C15 C10 C9 121.6(3) . . ?
C10 C11 H11 119.2 . . ?
C10 C11 C12 121.6(3) . . ?
C12 C11 H11 119.2 . . ?
C11 C12 H12 120.1 . . ?
C13 C12 C11 119.7(3) . . ?
C13 C12 H12 120.1 . . ?
C12 C13 H13 120.1 . . ?
C14 C13 C12 119.8(3) . . ?
C14 C13 H13 120.1 . . ?
C13 C14 H14 119.9 . . ?
C13 C14 C15 120.3(3) . . ?
C15 C14 H14 119.9 . . ?
C10 C15 H15 119.6 . . ?
C14 C15 C10 120.7(3) . . ?
C14 C15 H15 119.6 . . ?
C7 C16 H16A 108.8 . . ?
C7 C16 H16B 108.8 . . ?
H16A C16 H16B 107.7 . . ?
C17 C16 C7 113.9(3) . . ?
C17 C16 H16A 108.8 . . ?
C17 C16 H16B 108.8 . . ?
C16 C17 H17A 109.0 . . ?
C16 C17 H17B 109.0 . . ?
H17A C17 H17B 107.8 . . ?
C18 C17 C16 113.0(3) . . ?
C18 C17 H17A 109.0 . . ?
C18 C17 H17B 109.0 . . ?
C19 C18 C17 122.5(3) . . ?
C23 C18 C17 120.6(3) . . ?
C23 C18 C19 116.8(3) . . ?
C18 C19 H19 119.1 . . ?
C20 C19 C18 121.9(3) . . ?
C20 C19 H19 119.1 . . ?
C19 C20 H20 120.2 . . ?
C21 C20 C19 119.6(4) . . ?
C21 C20 H20 120.2 . . ?
C20 C21 H21 120.4 . . ?
C22 C21 C20 119.3(4) . . ?
C22 C21 H21 120.4 . . ?
C21 C22 H22 119.3 . . ?
C21 C22 C23 121.3(4) . . ?
C23 C22 H22 119.3 . . ?
C18 C23 H23 119.5 . . ?
C22 C23 C18 121.0(4) . . ?
C22 C23 H23 119.5 . . ?

loop_
_geom_bond_atom_site_label_1
_geom_bond_atom_site_label_2
_geom_bond_distance
_geom_bond_site_symmetry_2
_geom_bond_publ_flag
Rh1 Cl1 2.3952(7) . ?
Rh1 Cl1 2.4113(6) 2_665 ?
Rh1 C1 2.163(2) . ?
Rh1 C2 2.092(2) . ?
Rh1 C5 2.113(2) . ?
Rh1 C6 2.092(3) . ?
C1 C2 1.406(4) . ?
C1 C8 1.527(4) . ?
C1 C9 1.516(4) . ?
C2 H2 1.0000 . ?
C2 C3 1.503(4) . ?
C3 H3A 0.9900 . ?
C3 H3B 0.9900 . ?
C3 C4 1.537(4) . ?
C4 H4A 0.9900 . ?
C4 H4B 0.9900 . ?
C4 C5 1.519(4) . ?
C5 H5 1.0000 . ?
C5 C6 1.404(4) . ?
C6 H6 1.0000 . ?
C6 C7 1.511(4) . ?
C7 H7 1.0000 . ?
C7 C8 1.534(3) . ?
C7 C16 1.532(4) . ?
C8 H8A 0.9900 . ?
C8 H8B 0.9900 . ?
C9 H9A 0.9900 . ?
C9 H9B 0.9900 . ?
C9 C10 1.508(4) . ?
C10 C11 1.385(4) . ?
C10 C15 1.398(4) . ?
C11 H11 0.9500 . ?
C11 C12 1.385(5) . ?
C12 H12 0.9500 . ?
C12 C13 1.384(5) . ?
C13 H13 0.9500 . ?
C13 C14 1.374(5) . ?
C14 H14 0.9500 . ?
C14 C15 1.388(4) . ?
C15 H15 0.9500 . ?
C16 H16A 0.9900 . ?
C16 H16B 0.9900 . ?
C16 C17 1.531(5) . ?
C17 H17A 0.9900 . ?
C17 H17B 0.9900 . ?
C17 C18 1.495(5) . ?
C18 C19 1.387(5) . ?
C18 C23 1.383(4) . ?
C19 H19 0.9500 . ?
C19 C20 1.382(5) . ?
C20 H20 0.9500 . ?
C20 C21 1.374(6) . ?
C21 H21 0.9500 . ?
C21 C22 1.355(7) . ?
C22 H22 0.9500 . ?
C22 C23 1.377(6) . ?
C23 H23 0.9500 . ?

loop_
_geom_torsion_atom_site_label_1
_geom_torsion_atom_site_label_2
_geom_torsion_atom_site_label_3
_geom_torsion_atom_site_label_4
_geom_torsion
_geom_torsion_site_symmetry_1
_geom_torsion_site_symmetry_2
_geom_torsion_site_symmetry_3
_geom_torsion_site_symmetry_4
_geom_torsion_publ_flag
Rh1 C1 C2 C3 103.4(3) . . . . ?
Rh1 C1 C8 C7 18.2(3) . . . . ?
Rh1 C1 C9 C10 -82.4(3) . . . . ?
Rh1 C2 C3 C4 34.8(3) . . . . ?
Rh1 C5 C6 C7 103.2(2) . . . . ?
Rh1 C6 C7 C8 37.7(3) . . . . ?
Rh1 C6 C7 C16 165.00(19) . . . . ?
C1 C2 C3 C4 -49.3(4) . . . . ?
C1 C9 C10 C11 -119.0(3) . . . . ?
C1 C9 C10 C15 63.7(3) . . . . ?
C2 C1 C8 C7 94.5(3) . . . . ?
C2 C1 C9 C10 -160.1(2) . . . . ?
C2 C3 C4 C5 -29.1(4) . . . . ?
C3 C4 C5 Rh1 9.7(3) . . . . ?
C3 C4 C5 C6 90.6(3) . . . . ?
C4 C5 C6 Rh1 -104.4(3) . . . . ?
C4 C5 C6 C7 -1.1(4) . . . . ?
C5 C6 C7 C8 -44.4(3) . . . . ?
C5 C6 C7 C16 83.0(3) . . . . ?
C6 C7 C8 C1 -36.4(3) . . . . ?
C6 C7 C16 C17 167.2(2) . . . . ?
C7 C16 C17 C18 -68.5(4) . . . . ?
C8 C1 C2 Rh1 -101.7(2) . . . . ?
C8 C1 C2 C3 1.6(4) . . . . ?
C8 C1 C9 C10 48.6(3) . . . . ?
C8 C7 C16 C17 -66.9(3) . . . . ?
C9 C1 C2 Rh1 109.2(2) . . . . ?
C9 C1 C2 C3 -147.4(3) . . . . ?
C9 C1 C8 C7 -115.4(2) . . . . ?
C9 C10 C11 C12 -174.7(3) . . . . ?
C9 C10 C15 C14 175.2(3) . . . . ?
C10 C11 C12 C13 -1.4(5) . . . . ?
C11 C10 C15 C14 -2.2(4) . . . . ?
C11 C12 C13 C14 -0.5(5) . . . . ?
C12 C13 C14 C15 0.9(5) . . . . ?
C13 C14 C15 C10 0.4(4) . . . . ?
C15 C10 C11 C12 2.7(4) . . . . ?
C16 C7 C8 C1 -162.9(2) . . . . ?
C16 C17 C18 C19 93.1(4) . . . . ?
C16 C17 C18 C23 -84.0(4) . . . . ?
C17 C18 C19 C20 -178.7(3) . . . . ?
C17 C18 C23 C22 179.0(4) . . . . ?
C18 C19 C20 C21 0.7(6) . . . . ?
C19 C18 C23 C22 1.7(6) . . . . ?
C19 C20 C21 C22 0.0(6) . . . . ?
C20 C21 C22 C23 0.2(7) . . . . ?
C21 C22 C23 C18 -1.1(7) . . . . ?
C23 C18 C19 C20 -1.5(5) . . . . ?

loop_
_twin_individual_id
_twin_individual_mass_fraction_refined
1 0.97(3)
2 0.03(3)

loop_
_exptl_oxdiff_crystal_face_indexfrac_h
_exptl_oxdiff_crystal_face_indexfrac_k
_exptl_oxdiff_crystal_face_indexfrac_l
_exptl_oxdiff_crystal_face_x
_exptl_oxdiff_crystal_face_y
_exptl_oxdiff_crystal_face_z
-1.0000 -2.0000 0.0000 0.0073 0.0109 0.1277
1.0000 -1.0000 -1.0000 0.0497 0.0829 0.0268
1.0000 -2.0000 -1.0000 0.0478 0.1094 0.0799
2.0000 -0.0000 -1.0000 0.0404 0.0986 -0.0478
2.0000 1.0000 -1.0000 0.0424 0.0720 -0.1009
2.0000 -2.0000 -1.0000 0.0365 0.1516 0.0585
1.0000 -1.0000 0.0000 -0.0131 0.0687 0.0316
1.0000 1.0000 0.0000 -0.0093 0.0156 -0.0746
1.0000 -0.0000 0.0000 -0.0112 0.0422 -0.0215
2.0000 -2.0000 1.0000 -0.0891 0.1231 0.0681
-2.0000 2.0000 -1.0000 0.0891 -0.1231 -0.0681
2.0000 -1.0000 1.0000 -0.0872 0.0966 0.0150
1.0000 -2.0000 1.0000 -0.0779 0.0809 0.0896
-2.0000 1.0000 -1.0000 0.0872 -0.0966 -0.0150
2.0000 -1.0000 2.0000 -0.1500 0.0823 0.0199
1.0000 -2.0000 2.0000 -0.1408 0.0667 0.0944
-0.7559 -11.1226 11.6017 -0.7421 0.0978 0.6631
-8.2551 4.0174 13.6872 -0.7597 -0.6495 0.0300
-11.8519 -5.5921 11.5550 -0.6041 -0.5160 0.6073
9.7748 -1.0733 -13.5818 0.7418 0.6340 -0.2185
17.7909 -7.3660 -3.8092 0.0257 0.9996 -0.0091
-15.9712 9.8817 3.5552 -0.0252 -0.9860 -0.1648
-19.8985 -0.2805 3.9072 -0.0230 -0.8871 0.4609
-17.3341 4.8028 -7.0654 0.6476 -0.7575 0.0828
-10.8524 5.3984 -12.1742 0.8971 -0.4273 -0.1127
-0.6169 0.4586 -15.4641 0.9795 0.1821 -0.0859
-2.9843 -6.2548 14.1909 -0.8704 -0.1621 0.4649
